data_2101932
loop_
_publ_author_name
'Brock, C. P.'
'Fu, Y.'

_publ_section_title
;
 Rigid-Body Disorder Models for the High-Temperature Phase of Ferrocene
;
_journal_issue 6
_journal_name_full 'Acta Crystallographica Section B'
_journal_page_first 928
_journal_page_last 938
_journal_paper_doi 10.1107/S0108768197005132
_journal_volume 53
_journal_year 1997
_chemical_formula_sum 'C10 H10 Fe'
_chemical_formula_weight 186.04
_symmetry_cell_setting monoclinic
_symmetry_space_group_name_Hall '-P 2yab'
_symmetry_space_group_name_H-M 'P 1 21/a 1'
_cell_angle_alpha 90.0
_cell_angle_beta 120.95(8)
_cell_angle_gamma 90.0
_cell_formula_units_Z 2
_cell_length_a 10.443(5)
_cell_length_b 7.572(4)
_cell_length_c 5.824(4)
_cell_volume 395.0(5)
_diffrn_radiation_probe neutron
_diffrn_radiation_type neutron
_diffrn_radiation_wavelength 1.0399
_cod_data_source_file cr0517.cif
_cod_original_formula_sum 'C10 H10 Fe1'
_cod_database_code 2101932

loop_
_atom_site_label
_atom_site_fract_x
_atom_site_fract_y
_atom_site_fract_z
Fe .0 .0 .0
C(11) .0227(4) .2623(4) -.0218(10)
C(12) .0395(3) .1790(5) -.2170(6)
C(13) .1593(4) .0635(4) -.0900(8)
C(14) .2165(4) .0753(5) .1836(7)
C(15) .1322(5) .1982(5) .2258(7)
H(11) -.0624 .3567 -.0567
H(12) -.0304 .1975 -.4297
H(13) .1985 -.0233 -.1871
H(14) .3079 -.0006 .3359
H(15) .1467 .2342 .4165
